data_7117970
loop_
_publ_author_name
'Hye Ryung Kim'
'Jaesook Yun'

_publ_section_title
;
 Correction: Highly regio- and stereoselective synthesis of alkenylboronic
 esters by copper-catalyzed boron additions to disubstituted alkynes
;
_journal_name_full Chem.Commun.
_journal_page_first 15600
_journal_paper_doi 10.1039/C5cc90440D
_journal_volume 51
_journal_year 2015
_chemical_formula_moiety 'C18 H27 B O2'
_chemical_formula_sum 'C18 H27 B O2'
_chemical_formula_weight 286.21
_chemical_name_systematic
;
?
;
_space_group_IT_number 14
_symmetry_cell_setting monoclinic
_symmetry_space_group_name_Hall '-P 2ybc'
_symmetry_space_group_name_H-M 'P 1 21/c 1'
_atom_sites_solution_hydrogens geom
_atom_sites_solution_primary direct
_atom_sites_solution_secondary difmap
_audit_block_doi 10.5517/ccywcx2
_audit_creation_method SHELXL-97
_audit_update_record
;
2012-07-04 deposited with the CCDC.
2015-09-23 downloaded from the CCDC.
;
_cell_angle_alpha 90.00
_cell_angle_beta 94.165(7)
_cell_angle_gamma 90.00
_cell_formula_units_Z 4
_cell_length_a 12.3010(16)
_cell_length_b 6.1240(8)
_cell_length_c 24.187(3)
_cell_measurement_reflns_used 8124
_cell_measurement_temperature 296(2)
_cell_measurement_theta_max 25.32
_cell_measurement_theta_min 2.28
_cell_volume 1817.2(4)
_computing_cell_refinement 'Bruker SAINT'
_computing_data_collection 'Bruker APEX2'
_computing_data_reduction 'Bruker SAINT'
_computing_molecular_graphics 'Bruker SHELXTL'
_computing_publication_material 'Bruker SHELXTL'
_computing_structure_refinement 'SHELXL-97 (Sheldrick, 2008)'
_computing_structure_solution 'SHELXS-97 (Sheldrick, 2008)'
_diffrn_ambient_temperature 296(2)
_diffrn_measured_fraction_theta_full 0.971
_diffrn_measured_fraction_theta_max 0.971
_diffrn_measurement_device_type 'Bruker APEX-II CCD'
_diffrn_measurement_method '\f and \w scans'
_diffrn_radiation_monochromator graphite
_diffrn_radiation_source 'sealed tube'
_diffrn_radiation_type MoK\a
_diffrn_radiation_wavelength 0.71073
_diffrn_reflns_av_R_equivalents 0.0336
_diffrn_reflns_av_sigmaI/netI 0.0212
_diffrn_reflns_limit_h_max 14
_diffrn_reflns_limit_h_min -16
_diffrn_reflns_limit_k_max 8
_diffrn_reflns_limit_k_min -8
_diffrn_reflns_limit_l_max 31
_diffrn_reflns_limit_l_min -32
_diffrn_reflns_number 29230
_diffrn_reflns_theta_full 28.48
_diffrn_reflns_theta_max 28.48
_diffrn_reflns_theta_min 1.66
_exptl_absorpt_coefficient_mu 0.065
_exptl_absorpt_correction_T_max 0.9884
_exptl_absorpt_correction_T_min 0.9782
_exptl_absorpt_correction_type multi-scan
_exptl_absorpt_process_details '(SADABS; Sheldrick, 1996)'
_exptl_crystal_colour colourless
_exptl_crystal_density_diffrn 1.046
_exptl_crystal_density_method 'not measured'
_exptl_crystal_description BLOCK
_exptl_crystal_F_000 624
_exptl_crystal_size_max 0.34
_exptl_crystal_size_mid 0.24
_exptl_crystal_size_min 0.18
_refine_diff_density_max 0.379
_refine_diff_density_min -0.197
_refine_diff_density_rms 0.034
_refine_ls_extinction_method none
_refine_ls_goodness_of_fit_ref 1.035
_refine_ls_hydrogen_treatment constr
_refine_ls_matrix_type full
_refine_ls_number_parameters 190
_refine_ls_number_reflns 4474
_refine_ls_number_restraints 0
_refine_ls_restrained_S_all 1.035
_refine_ls_R_factor_all 0.0853
_refine_ls_R_factor_gt 0.0578
_refine_ls_shift/su_max 0.000
_refine_ls_shift/su_mean 0.000
_refine_ls_structure_factor_coef Fsqd
_refine_ls_weighting_details 'calc w=1/[\s^2^(Fo^2^)+(0.0985P)^2^+0.3039P] where P=(Fo^2^+2Fc^2^)/3'
_refine_ls_weighting_scheme calc
_refine_ls_wR_factor_gt 0.1679
_refine_ls_wR_factor_ref 0.1908
_reflns_number_gt 3025
_reflns_number_total 4474
_reflns_threshold_expression >2sigma(I)
_cod_data_source_file c5cc90440d1.cif
_cod_data_source_block bo2
_cod_depositor_comments
;
The following automatic conversions were performed:

'_refine_ls_hydrogen_treatment' value 'CONSTR' changed to 'constr'
according to the built-in table from CIF Core dictionary named
'cif_core.dic' version 2.4.1 from 2010-06-29.

Automatic conversion script
Id: cif_fix_values 3866 2015-08-17 15:13:47Z robertas 
;
_cod_original_sg_symbol_Hall '-P 2ybc '
_cod_original_sg_symbol_H-M 'P 21/c '
_cod_database_code 7117970

loop_
_symmetry_equiv_pos_as_xyz
'x, y, z'
'-x, y+1/2, -z+1/2'
'-x, -y, -z'
'x, -y-1/2, z-1/2'

loop_
_atom_site_label
_atom_site_type_symbol
_atom_site_fract_x
_atom_site_fract_y
_atom_site_fract_z
_atom_site_U_iso_or_equiv
_atom_site_adp_type
_atom_site_occupancy
_atom_site_symmetry_multiplicity
_atom_site_calc_flag
_atom_site_refinement_flags
_atom_site_disorder_assembly
_atom_site_disorder_group
O1 O 0.16591(9) 0.5993(2) 0.01803(5) 0.0624(4) Uani 1 1 d . . .
O2 O 0.34167(9) 0.4929(2) 0.03643(5) 0.0588(3) Uani 1 1 d . . .
B1 B 0.25727(14) 0.6123(3) 0.05326(7) 0.0463(4) Uani 1 1 d . . .
C1 C 0.26341(12) 0.7485(2) 0.10820(6) 0.0473(4) Uani 1 1 d . . .
C2 C 0.37333(12) 0.7862(2) 0.13720(6) 0.0472(4) Uani 1 1 d . . .
C3 C 0.42605(15) 0.6223(3) 0.16868(7) 0.0617(4) Uani 1 1 d . . .
H3 H 0.3915 0.4884 0.1723 0.074 Uiso 1 1 calc R . .
C4 C 0.52837(16) 0.6537(4) 0.19468(8) 0.0708(5) Uani 1 1 d . . .
H4 H 0.5616 0.5420 0.2158 0.085 Uiso 1 1 calc R . .
C5 C 0.58146(16) 0.8492(4) 0.18959(8) 0.0718(5) Uani 1 1 d . . .
H5 H 0.6504 0.8705 0.2072 0.086 Uiso 1 1 calc R . .
C6 C 0.53175(17) 1.0133(4) 0.15815(8) 0.0702(5) Uani 1 1 d . . .
H6 H 0.5674 1.1458 0.1544 0.084 Uiso 1 1 calc R . .
C7 C 0.42864(15) 0.9820(3) 0.13198(7) 0.0587(4) Uani 1 1 d . . .
H7 H 0.3962 1.0938 0.1106 0.070 Uiso 1 1 calc R . .
C8 C 0.16863(13) 0.8191(3) 0.12566(7) 0.0533(4) Uani 1 1 d . . .
H8 H 0.1085 0.7866 0.1015 0.064 Uiso 1 1 calc R . .
C9 C 0.14037(15) 0.9421(3) 0.17733(8) 0.0638(5) Uani 1 1 d . . .
C10 C 0.2050(3) 0.8617(8) 0.22910(11) 0.1642(19) Uani 1 1 d . . .
H10A H 0.1911 0.7090 0.2341 0.246 Uiso 1 1 calc R . .
H10B H 0.1834 0.9414 0.2607 0.246 Uiso 1 1 calc R . .
H10C H 0.2813 0.8838 0.2253 0.246 Uiso 1 1 calc R . .
C11 C 0.0220(2) 0.8997(6) 0.18644(13) 0.1334(14) Uani 1 1 d . . .
H11A H 0.0097 0.7451 0.1884 0.200 Uiso 1 1 calc R . .
H11B H -0.0232 0.9601 0.1562 0.200 Uiso 1 1 calc R . .
H11C H 0.0042 0.9668 0.2205 0.200 Uiso 1 1 calc R . .
C12 C 0.1613(4) 1.1771(5) 0.17183(18) 0.191(2) Uani 1 1 d . . .
H12A H 0.1435 1.2509 0.2050 0.286 Uiso 1 1 calc R . .
H12B H 0.1172 1.2340 0.1408 0.286 Uiso 1 1 calc R . .
H12C H 0.2369 1.1999 0.1661 0.286 Uiso 1 1 calc R . .
C13 C 0.31130(13) 0.4140(3) -0.01965(7) 0.0534(4) Uani 1 1 d . . .
C14 C 0.18393(14) 0.4306(3) -0.02305(7) 0.0553(4) Uani 1 1 d . . .
C15 C 0.36402(18) 0.5653(4) -0.05892(9) 0.0794(6) Uani 1 1 d . . .
H15A H 0.3358 0.7103 -0.0551 0.119 Uiso 1 1 calc R . .
H15B H 0.3484 0.5157 -0.0963 0.119 Uiso 1 1 calc R . .
H15C H 0.4414 0.5664 -0.0503 0.119 Uiso 1 1 calc R . .
C16 C 0.3556(2) 0.1868(4) -0.02535(9) 0.0819(6) Uani 1 1 d . . .
H16A H 0.3216 0.0906 -0.0004 0.123 Uiso 1 1 calc R . .
H16B H 0.4329 0.1878 -0.0165 0.123 Uiso 1 1 calc R . .
H16C H 0.3405 0.1371 -0.0628 0.123 Uiso 1 1 calc R . .
C17 C 0.1275(2) 0.2275(4) -0.00434(11) 0.0883(7) Uani 1 1 d . . .
H17A H 0.1608 0.1811 0.0308 0.132 Uiso 1 1 calc R . .
H17B H 0.1339 0.1137 -0.0312 0.132 Uiso 1 1 calc R . .
H17C H 0.0518 0.2587 -0.0007 0.132 Uiso 1 1 calc R . .
C18 C 0.1318(2) 0.5058(4) -0.07831(9) 0.0871(7) Uani 1 1 d . . .
H18A H 0.1683 0.6346 -0.0900 0.131 Uiso 1 1 calc R . .
H18B H 0.0563 0.5382 -0.0747 0.131 Uiso 1 1 calc R . .
H18C H 0.1377 0.3924 -0.1053 0.131 Uiso 1 1 calc R . .

loop_
_atom_site_aniso_label
_atom_site_aniso_U_11
_atom_site_aniso_U_22
_atom_site_aniso_U_33
_atom_site_aniso_U_23
_atom_site_aniso_U_13
_atom_site_aniso_U_12
O1 0.0515(6) 0.0708(8) 0.0633(7) -0.0271(6) -0.0068(5) 0.0120(5)
O2 0.0506(6) 0.0707(8) 0.0542(6) -0.0194(5) -0.0025(5) 0.0103(5)
B1 0.0479(9) 0.0422(8) 0.0486(9) -0.0069(7) 0.0014(7) 0.0008(7)
C1 0.0520(8) 0.0441(8) 0.0454(7) -0.0050(6) 0.0013(6) -0.0005(6)
C2 0.0525(8) 0.0493(8) 0.0401(7) -0.0068(6) 0.0043(6) -0.0009(6)
C3 0.0663(11) 0.0546(10) 0.0631(10) 0.0054(8) -0.0030(8) -0.0021(8)
C4 0.0673(11) 0.0811(13) 0.0617(10) 0.0041(9) -0.0103(9) 0.0082(10)
C5 0.0545(10) 0.1009(16) 0.0587(10) -0.0162(10) -0.0041(8) -0.0058(10)
C6 0.0704(11) 0.0738(12) 0.0666(11) -0.0076(9) 0.0063(9) -0.0234(10)
C7 0.0659(10) 0.0556(9) 0.0541(9) 0.0011(7) 0.0009(7) -0.0074(8)
C8 0.0533(9) 0.0532(9) 0.0532(9) -0.0118(7) 0.0019(7) -0.0038(7)
C9 0.0608(10) 0.0675(11) 0.0645(10) -0.0233(8) 0.0138(8) -0.0062(8)
C10 0.144(3) 0.282(5) 0.0645(15) -0.060(2) -0.0038(16) 0.072(3)
C11 0.0926(19) 0.193(4) 0.121(2) -0.079(2) 0.0460(16) -0.029(2)
C12 0.320(6) 0.0805(19) 0.193(4) -0.065(2) 0.168(4) -0.051(3)
C13 0.0564(9) 0.0540(9) 0.0496(8) -0.0143(7) 0.0025(7) 0.0025(7)
C14 0.0571(9) 0.0558(9) 0.0524(9) -0.0167(7) -0.0007(7) -0.0004(7)
C15 0.0821(14) 0.0876(15) 0.0710(12) -0.0116(10) 0.0229(10) -0.0178(11)
C16 0.0933(15) 0.0719(13) 0.0798(13) -0.0226(10) 0.0024(11) 0.0261(11)
C17 0.0849(14) 0.0809(15) 0.1009(16) -0.0203(12) 0.0184(12) -0.0279(12)
C18 0.0843(14) 0.1077(18) 0.0656(12) -0.0177(12) -0.0200(10) 0.0094(13)

loop_
_atom_type_symbol
_atom_type_description
_atom_type_scat_dispersion_real
_atom_type_scat_dispersion_imag
_atom_type_scat_source
C C 0.0033 0.0016 'International Tables Vol C Tables 4.2.6.8 and 6.1.1.4'
H H 0.0000 0.0000 'International Tables Vol C Tables 4.2.6.8 and 6.1.1.4'
B B 0.0013 0.0007 'International Tables Vol C Tables 4.2.6.8 and 6.1.1.4'
O O 0.0106 0.0060 'International Tables Vol C Tables 4.2.6.8 and 6.1.1.4'

loop_
_citation_id
_citation_doi
_citation_year
1 10.1021/om500799d 2015

loop_
_geom_angle_atom_site_label_1
_geom_angle_atom_site_label_2
_geom_angle_atom_site_label_3
_geom_angle
_geom_angle_site_symmetry_1
_geom_angle_site_symmetry_3
B1 O1 C14 107.92(12) . .
B1 O2 C13 107.87(12) . .
O2 B1 O1 113.29(13) . .
O2 B1 C1 123.44(14) . .
O1 B1 C1 123.27(14) . .
C8 C1 C2 125.48(13) . .
C8 C1 B1 116.72(14) . .
C2 C1 B1 117.79(12) . .
C7 C2 C3 117.43(15) . .
C7 C2 C1 121.51(14) . .
C3 C2 C1 121.01(14) . .
C4 C3 C2 121.49(17) . .
C4 C3 H3 119.3 . .
C2 C3 H3 119.3 . .
C5 C4 C3 120.34(18) . .
C5 C4 H4 119.8 . .
C3 C4 H4 119.8 . .
C4 C5 C6 119.39(17) . .
C4 C5 H5 120.3 . .
C6 C5 H5 120.3 . .
C5 C6 C7 120.36(18) . .
C5 C6 H6 119.8 . .
C7 C6 H6 119.8 . .
C2 C7 C6 120.99(17) . .
C2 C7 H7 119.5 . .
C6 C7 H7 119.5 . .
C1 C8 C9 132.43(15) . .
C1 C8 H8 113.8 . .
C9 C8 H8 113.8 . .
C12 C9 C11 111.0(3) . .
C12 C9 C10 107.9(3) . .
C11 C9 C10 106.1(3) . .
C12 C9 C8 111.02(19) . .
C11 C9 C8 108.35(16) . .
C10 C9 C8 112.36(18) . .
C9 C10 H10A 109.5 . .
C9 C10 H10B 109.5 . .
H10A C10 H10B 109.5 . .
C9 C10 H10C 109.5 . .
H10A C10 H10C 109.5 . .
H10B C10 H10C 109.5 . .
C9 C11 H11A 109.5 . .
C9 C11 H11B 109.5 . .
H11A C11 H11B 109.5 . .
C9 C11 H11C 109.5 . .
H11A C11 H11C 109.5 . .
H11B C11 H11C 109.5 . .
C9 C12 H12A 109.5 . .
C9 C12 H12B 109.5 . .
H12A C12 H12B 109.5 . .
C9 C12 H12C 109.5 . .
H12A C12 H12C 109.5 . .
H12B C12 H12C 109.5 . .
O2 C13 C16 108.71(14) . .
O2 C13 C15 106.79(14) . .
C16 C13 C15 109.61(17) . .
O2 C13 C14 102.38(12) . .
C16 C13 C14 115.01(15) . .
C15 C13 C14 113.68(16) . .
O1 C14 C17 106.42(15) . .
O1 C14 C18 108.08(15) . .
C17 C14 C18 109.96(18) . .
O1 C14 C13 102.17(11) . .
C17 C14 C13 114.26(16) . .
C18 C14 C13 115.12(16) . .
C13 C15 H15A 109.5 . .
C13 C15 H15B 109.5 . .
H15A C15 H15B 109.5 . .
C13 C15 H15C 109.5 . .
H15A C15 H15C 109.5 . .
H15B C15 H15C 109.5 . .
C13 C16 H16A 109.5 . .
C13 C16 H16B 109.5 . .
H16A C16 H16B 109.5 . .
C13 C16 H16C 109.5 . .
H16A C16 H16C 109.5 . .
H16B C16 H16C 109.5 . .
C14 C17 H17A 109.5 . .
C14 C17 H17B 109.5 . .
H17A C17 H17B 109.5 . .
C14 C17 H17C 109.5 . .
H17A C17 H17C 109.5 . .
H17B C17 H17C 109.5 . .
C14 C18 H18A 109.5 . .
C14 C18 H18B 109.5 . .
H18A C18 H18B 109.5 . .
C14 C18 H18C 109.5 . .
H18A C18 H18C 109.5 . .
H18B C18 H18C 109.5 . .

loop_
_geom_bond_atom_site_label_1
_geom_bond_atom_site_label_2
_geom_bond_distance
_geom_bond_site_symmetry_2
O1 B1 1.363(2) .
O1 C14 1.4612(19) .
O2 B1 1.356(2) .
O2 C13 1.4626(18) .
B1 C1 1.566(2) .
C1 C8 1.340(2) .
C1 C2 1.495(2) .
C2 C7 1.389(2) .
C2 C3 1.391(2) .
C3 C4 1.379(3) .
C3 H3 0.9300 .
C4 C5 1.373(3) .
C4 H4 0.9300 .
C5 C6 1.376(3) .
C5 H5 0.9300 .
C6 C7 1.389(3) .
C6 H6 0.9300 .
C7 H7 0.9300 .
C8 C9 1.521(2) .
C8 H8 0.9300 .
C9 C12 1.470(4) .
C9 C11 1.511(3) .
C9 C10 1.516(4) .
C10 H10A 0.9600 .
C10 H10B 0.9600 .
C10 H10C 0.9600 .
C11 H11A 0.9600 .
C11 H11B 0.9600 .
C11 H11C 0.9600 .
C12 H12A 0.9600 .
C12 H12B 0.9600 .
C12 H12C 0.9600 .
C13 C16 1.504(3) .
C13 C15 1.507(3) .
C13 C14 1.566(2) .
C14 C17 1.510(3) .
C14 C18 1.512(3) .
C15 H15A 0.9600 .
C15 H15B 0.9600 .
C15 H15C 0.9600 .
C16 H16A 0.9600 .
C16 H16B 0.9600 .
C16 H16C 0.9600 .
C17 H17A 0.9600 .
C17 H17B 0.9600 .
C17 H17C 0.9600 .
C18 H18A 0.9600 .
C18 H18B 0.9600 .
C18 H18C 0.9600 .
